data_1532117
loop_
_publ_author_name
'Rozenberg, K.A.'
'Pekov, I.V.'
'Rastsvetaeva, R.K.'
'Chukanov, N.V.'

_publ_section_title
;
 Structural characteristics of a new cation-deficient representative of
 the labuntsovite group
;
_journal_name_full Kristallografiya
_journal_page_first 265
_journal_page_last 266
_journal_volume 47
_journal_year 2002
_chemical_formula_sum 'Ba1.5 Fe0.24 H17.98 K3.96 Mn0.7 Na3.52 Nb0.2 O63.27 Si16 Ti7.8'
_chemical_name_systematic
;
Na3.52 K3.96 (Ba1.5 (Mn0.70 Fe0.24) (H2 O)1.83) (Ti7.8 Nb0.2 (O4.56 (O 
H)3.44)) (Si4 O12)4 (H2 O)5.44
;
_space_group_IT_number 12
_symmetry_space_group_name_Hall '-C 2y'
_symmetry_space_group_name_H-M 'C 1 2/m 1'
_cell_angle_alpha 90
_cell_angle_beta 116.85
_cell_angle_gamma 90
_cell_formula_units_Z 1
_cell_length_a 14.298
_cell_length_b 13.816
_cell_length_c 7.792
_cell_volume 1373.298
_citation_journal_id_ASTM KRISAJ
_cod_data_source_file Rozenberg_KRISAJ_2002_722.cif
_cod_data_source_block H17.98Ba1.5Fe0.24K3.96Mn0.7Na3.52Nb0.2O63.27Si16Ti7.8
_cod_original_formula_sum
;
H17.98 Ba1.5 Fe0.24 K3.96 Mn0.7 Na3.52 Nb0.2 O63.27 Si16 Ti7.8
;
_cod_database_code 1532117

loop_
_symmetry_equiv_pos_as_xyz
x,y,z
-x,y,-z
-x,-y,-z
x,-y,z
x+1/2,y+1/2,z
-x+1/2,y+1/2,-z
-x+1/2,-y+1/2,-z
x+1/2,-y+1/2,z

loop_
_atom_site_label
_atom_site_type_symbol
_atom_site_fract_x
_atom_site_fract_y
_atom_site_fract_z
_atom_site_occupancy
_atom_site_U_iso_or_equiv
Ti2 Ti+4 0.25 0.25 0.5 0.95 0.0
O4 O-2 0.2461 0 0.7847 1 0.0
Mn1 Mn+2 0 0 0.5 0.353 0.0
Ti1 Ti+4 0 0.2276 0.5 1 0.0
O7 O-2 0.364 0 0.2708 1 0.0
Si1 Si+4 0.2082 0.1102 0.8035 1 0.0
Si2 Si+4 0.3199 0.1111 0.2493 1 0.0
K2 K+1 0.4246 0.0444 0.713 0.15 0.0
O6 O-2 0.2649 0.126 0.3864 1 0.0
K1 K+1 0.4207 0 0.7033 0.69 0.0
O10 O-2 0.5 0.1468 0 0.68 0.0
Fe1 Fe+2 0 0 0.5 0.117 0.0
O9 O-2 0.1014 0.2255 0.3974 1 0.0
O11 O-2 0 0.1125 0 0.68 0.0
O1 O-2 0.873 0 0.3422 0.457 0.0
O8 O-2 0.832 0.1169 0.6741 1 0.0
Ba1 Ba+2 0.873 0 0.3422 0.373 0.0
O2 O-2 0.2336 0.1278 0.272 1 0.0
Nb1 Nb+5 0.25 0.25 0.5 0.05 0.0
O3 O-2 0.2736 0.1823 0.7377 1 0.0
O5 O-2 0.4204 0.1802 0.3028 1 0.0
Na1 Na+1 0.413 0.2643 0.0077 0.44 0.0
